data_2016229
loop_
_publ_author_name
'Duan-Jun Xu'
'Qian Yang'
'Li-Jie Ma'
'Jing-Jing Nie'

_publ_section_title
;Diaquabis(2,5-dihydroxybenzoato-\k<i>O</i>)bis(1,10-phenanthroline-\k^2^<i>N</i>,<i>N</i>')strontium(II)
 bis(1,10-phenanthroline) tetrahydrate
;
_journal_coeditor_code BG3052
_journal_issue 11
_journal_name_full 'Acta Crystallographica Section C'
_journal_page_first m476
_journal_page_last m478
_journal_paper_doi 10.1107/S0108270107043430
_journal_volume 63
_journal_year 2007
_chemical_formula_iupac '[Sr (C7 H5 O4)2 (C12 H8 N2)2 (H2 O)2], 2C12 H8 N2, 4H2 O'
_chemical_formula_moiety 'C38 H30 N4 O10 Sr, 2(C12 H8 N2), 4(H2 O)'
_chemical_formula_sum 'C62 H54 N8 O14 Sr'
_chemical_formula_weight 1222.75
_chemical_name_systematic
;
Diaqua-bis(2,5-dihydroxybenzoato-\kO)bis(1,10-phenanthroline-\k^2^N,N')
strontium(II) bis(1,10-phenanthroline) tetrahydrate
;
_space_group_IT_number 15
_symmetry_cell_setting monoclinic
_symmetry_space_group_name_Hall '-C 2yc'
_symmetry_space_group_name_H-M 'C 1 2/c 1'
_atom_sites_solution_hydrogens geom
_atom_sites_solution_primary direct
_atom_sites_solution_secondary difmap
_audit_creation_method SHELXL-97
_cell_angle_alpha 90.00
_cell_angle_beta 112.526(12)
_cell_angle_gamma 90.00
_cell_formula_units_Z 4
_cell_length_a 24.7846(16)
_cell_length_b 13.2694(8)
_cell_length_c 18.9986(13)
_cell_measurement_reflns_used 18462
_cell_measurement_temperature 294(2)
_cell_measurement_theta_max 24.0
_cell_measurement_theta_min 3.0
_cell_volume 5771.5(8)
_computing_cell_refinement 'PROCESS-AUTO (Rigaku, 1998)'
_computing_data_collection 'PROCESS-AUTO (Rigaku, 1998)'
_computing_data_reduction 'CrystalStructure (Rigaku/MSC, 2002)'
_computing_molecular_graphics 'Ortep-3 (Farrugia, 1997)'
_computing_publication_material 'WinGX (Farrugia, 1999)'
_computing_structure_refinement 'SHELXL97 (Sheldrick, 1997)'
_computing_structure_solution 'SIR92 (Altomare <i>et al.</i>,  1993)'
_diffrn_ambient_temperature 294(2)
_diffrn_detector_area_resol_mean 10.00
_diffrn_measured_fraction_theta_full 1.00
_diffrn_measured_fraction_theta_max 1.00
_diffrn_measurement_device_type 'Rigaku R-AXIS RAPID IP'
_diffrn_measurement_method '\w scan'
_diffrn_radiation_monochromator graphite
_diffrn_radiation_source 'fine-focus sealed tube'
_diffrn_radiation_type MoK\a
_diffrn_radiation_wavelength 0.71075
_diffrn_reflns_av_R_equivalents 0.055
_diffrn_reflns_av_sigmaI/netI 0.045
_diffrn_reflns_limit_h_max 25
_diffrn_reflns_limit_h_min -29
_diffrn_reflns_limit_k_max 15
_diffrn_reflns_limit_k_min -15
_diffrn_reflns_limit_l_max 22
_diffrn_reflns_limit_l_min -22
_diffrn_reflns_number 22817
_diffrn_reflns_theta_full 25.2
_diffrn_reflns_theta_max 25.2
_diffrn_reflns_theta_min 3.0
_diffrn_standards_interval_count 0
_diffrn_standards_interval_time 0
_diffrn_standards_number 0
_exptl_absorpt_coefficient_mu 1.009
_exptl_absorpt_correction_T_max 0.810
_exptl_absorpt_correction_T_min 0.645
_exptl_absorpt_correction_type multi-scan
_exptl_absorpt_process_details '(ABSCOR; Higashi, 1995)'
_exptl_crystal_colour colorless
_exptl_crystal_density_diffrn 1.407
_exptl_crystal_density_method 'not measured'
_exptl_crystal_description prism
_exptl_crystal_F_000 2528
_exptl_crystal_size_max 0.40
_exptl_crystal_size_mid 0.24
_exptl_crystal_size_min 0.20
_refine_diff_density_max 0.92
_refine_diff_density_min -1.19
_refine_ls_extinction_coef 0.00085(15)
_refine_ls_extinction_expression Fc^*^=kFc[1+0.001xFc^2^\l^3^/sin(2\q)]^-1/4^
_refine_ls_extinction_method SHELXL97
_refine_ls_goodness_of_fit_ref 1.165
_refine_ls_hydrogen_treatment constr
_refine_ls_matrix_type full
_refine_ls_number_parameters 385
_refine_ls_number_reflns 5189
_refine_ls_number_restraints 0
_refine_ls_restrained_S_all 1.165
_refine_ls_R_factor_all 0.089
_refine_ls_R_factor_gt 0.043
_refine_ls_shift/su_max 0.000
_refine_ls_shift/su_mean 0.000
_refine_ls_structure_factor_coef Fsqd
_refine_ls_weighting_details 'calc w=1/[\s^2^(Fo^2^)+(0.0426P)^2^+11.6357P] where P=(Fo^2^+2Fc^2^)/3'
_refine_ls_weighting_scheme calc
_refine_ls_wR_factor_gt 0.094
_refine_ls_wR_factor_ref 0.137
_reflns_number_gt 3468
_reflns_number_total 5189
_reflns_threshold_expression I>2\s(I)
_cod_data_source_file bg3052.cif
_cod_data_source_block I
_cod_original_sg_symbol_H-M 'C 2/c'
_cod_database_code 2016229
_cod_database_fobs_code 2016229

loop_
_symmetry_equiv_pos_as_xyz
'x, y, z'
'-x, y, -z+1/2'
'x+1/2, y+1/2, z'
'-x+1/2, y+1/2, -z+1/2'
'-x, -y, -z'
'x, -y, z-1/2'
'-x+1/2, -y+1/2, -z'
'x+1/2, -y+1/2, z-1/2'

loop_
_atom_site_type_symbol
_atom_site_label
_atom_site_fract_x
_atom_site_fract_y
_atom_site_fract_z
_atom_site_U_iso_or_equiv
_atom_site_adp_type
_atom_site_calc_flag
_atom_site_refinement_flags
_atom_site_occupancy
Sr Sr 0.5000 0.41849(4) 0.2500 0.0449(2) Uani d S 1
N N1 0.56827(15) 0.3801(2) 0.39893(17) 0.0507(8) Uani d . 1
N N2 0.51319(14) 0.5621(2) 0.35672(17) 0.0500(8) Uani d . 1
N N3 0.63569(19) 0.7480(3) 0.3427(2) 0.0763(12) Uani d . 1
N N4 0.68957(18) 0.5723(3) 0.4104(2) 0.0674(10) Uani d . 1
O O1 0.60384(12) 0.4798(2) 0.27055(14) 0.0550(7) Uani d . 1
H H1A 0.6323 0.5307 0.2932 0.082 Uiso d R 1
H H1B 0.6270 0.4261 0.2729 0.082 Uiso d R 1
O O2 0.63889(14) 0.2814(2) 0.27761(19) 0.0698(9) Uani d . 1
O O3 0.54417(13) 0.2647(2) 0.21015(18) 0.0646(8) Uani d . 1
O O4 0.50660(14) 0.1190(2) 0.1129(2) 0.0823(10) Uani d . 1
H H4A 0.5029 0.1643 0.1455 0.123 Uiso d R 1
O O5 0.73242(14) -0.0264(2) 0.23051(19) 0.0740(9) Uani d . 1
H H5A 0.7386 -0.0863 0.2248 0.111 Uiso d R 1
O O1W 0.75535(13) 0.2948(2) 0.31590(18) 0.0690(9) Uani d . 1
H H1C 0.7621 0.2548 0.2812 0.104 Uiso d R 1
H H1D 0.7233 0.2743 0.3220 0.104 Uiso d R 1
O O2W 0.69718(14) 0.6591(2) 0.25191(16) 0.0718(9) Uani d . 1
H H2C 0.6708 0.6809 0.2700 0.108 Uiso d R 1
H H2D 0.7146 0.6095 0.2836 0.108 Uiso d R 1
C C1 0.5962(2) 0.2933(3) 0.4205(3) 0.0623(12) Uani d . 1
H H1 0.5937 0.2463 0.3830 0.075 Uiso calc R 1
C C2 0.6293(2) 0.2683(4) 0.4965(3) 0.0733(14) Uani d . 1
H H2 0.6488 0.2069 0.5086 0.088 Uiso calc R 1
C C3 0.6326(2) 0.3347(4) 0.5520(3) 0.0718(14) Uani d . 1
H H3 0.6538 0.3187 0.6028 0.086 Uiso calc R 1
C C4 0.60408(18) 0.4275(4) 0.5328(2) 0.0581(11) Uani d . 1
C C5 0.6049(2) 0.5005(5) 0.5879(2) 0.0730(14) Uani d . 1
H H5 0.6253 0.4865 0.6393 0.088 Uiso calc R 1
C C6 0.5771(2) 0.5884(4) 0.5679(2) 0.0710(14) Uani d . 1
H H6 0.5781 0.6339 0.6056 0.085 Uiso calc R 1
C C7 0.54596(18) 0.6141(3) 0.4896(2) 0.0558(11) Uani d . 1
C C8 0.5168(2) 0.7050(4) 0.4660(3) 0.0683(13) Uani d . 1
H H8 0.5179 0.7534 0.5019 0.082 Uiso calc R 1
C C9 0.4868(2) 0.7234(3) 0.3913(3) 0.0700(13) Uani d . 1
H H9 0.4673 0.7842 0.3754 0.084 Uiso calc R 1
C C10 0.4856(2) 0.6497(3) 0.3381(2) 0.0602(11) Uani d . 1
H H10 0.4642 0.6628 0.2869 0.072 Uiso calc R 1
C C11 0.54318(17) 0.5439(3) 0.4323(2) 0.0468(9) Uani d . 1
C C12 0.57235(17) 0.4480(3) 0.4542(2) 0.0484(10) Uani d . 1
C C13 0.7189(2) 0.4919(4) 0.4443(3) 0.0805(15) Uani d . 1
H H13 0.7227 0.4400 0.4136 0.097 Uiso calc R 1
C C14 0.7448(2) 0.4790(5) 0.5231(3) 0.0872(16) Uani d . 1
H H14 0.7657 0.4209 0.5442 0.105 Uiso calc R 1
C C15 0.7385(2) 0.5539(5) 0.5678(3) 0.0851(17) Uani d . 1
H H15 0.7548 0.5469 0.6205 0.102 Uiso calc R 1
C C16 0.7077(2) 0.6413(4) 0.5354(3) 0.0688(13) Uani d . 1
C C17 0.6984(3) 0.7226(5) 0.5791(3) 0.0871(18) Uani d . 1
H H17 0.7139 0.7182 0.6320 0.105 Uiso calc R 1
C C18 0.6679(3) 0.8043(5) 0.5459(3) 0.0900(18) Uani d . 1
H H18 0.6617 0.8548 0.5759 0.108 Uiso calc R 1
C C19 0.6446(2) 0.8155(4) 0.4651(3) 0.0728(14) Uani d . 1
C C20 0.6136(3) 0.9011(4) 0.4286(4) 0.0950(18) Uani d . 1
H H20 0.6060 0.9522 0.4570 0.114 Uiso calc R 1
C C21 0.5949(3) 0.9097(5) 0.3528(5) 0.103(2) Uani d . 1
H H21 0.5740 0.9660 0.3278 0.124 Uiso calc R 1
C C22 0.6076(3) 0.8322(5) 0.3124(4) 0.0989(19) Uani d . 1
H H22 0.5955 0.8400 0.2599 0.119 Uiso calc R 1
C C23 0.6537(2) 0.7383(4) 0.4194(3) 0.0634(12) Uani d . 1
C C24 0.68428(19) 0.6482(4) 0.4552(2) 0.0582(11) Uani d . 1
C C31 0.60667(18) 0.1340(3) 0.2024(2) 0.0479(9) Uani d . 1
C C32 0.56224(19) 0.0835(3) 0.1438(3) 0.0577(11) Uani d . 1
C C33 0.5756(2) -0.0048(3) 0.1138(3) 0.0661(13) Uani d . 1
H H33 0.5464 -0.0381 0.0742 0.079 Uiso calc R 1
C C34 0.6315(2) -0.0431(3) 0.1423(2) 0.0615(12) Uani d . 1
H H34 0.6398 -0.1023 0.1221 0.074 Uiso calc R 1
C C35 0.67565(19) 0.0059(3) 0.2007(2) 0.0542(11) Uani d . 1
C C36 0.66225(19) 0.0927(3) 0.2301(2) 0.0504(10) Uani d . 1
H H36 0.6916 0.1248 0.2701 0.061 Uiso calc R 1
C C37 0.5963(2) 0.2334(3) 0.2326(3) 0.0544(10) Uani d . 1

loop_
_atom_site_aniso_label
_atom_site_aniso_U_11
_atom_site_aniso_U_22
_atom_site_aniso_U_33
_atom_site_aniso_U_12
_atom_site_aniso_U_13
_atom_site_aniso_U_23
Sr 0.0495(3) 0.0436(3) 0.0396(3) 0.000 0.0149(2) 0.000
N1 0.056(2) 0.0519(19) 0.0446(18) 0.0012(16) 0.0199(16) 0.0030(16)
N2 0.055(2) 0.053(2) 0.0413(18) 0.0026(16) 0.0179(15) 0.0047(15)
N3 0.090(3) 0.076(3) 0.063(3) -0.011(2) 0.028(2) -0.007(2)
N4 0.075(3) 0.072(3) 0.058(2) -0.008(2) 0.029(2) -0.015(2)
O1 0.0518(17) 0.0541(16) 0.0576(16) -0.0085(13) 0.0194(13) -0.0052(13)
O2 0.068(2) 0.0576(18) 0.086(2) -0.0002(16) 0.0316(18) -0.0229(17)
O3 0.060(2) 0.0531(17) 0.089(2) 0.0059(15) 0.0372(17) -0.0082(16)
O4 0.061(2) 0.064(2) 0.108(3) 0.0052(16) 0.0163(19) -0.0114(19)
O5 0.065(2) 0.0510(17) 0.100(2) 0.0147(15) 0.0255(18) -0.0103(17)
O1W 0.068(2) 0.0476(17) 0.092(2) -0.0074(15) 0.0309(17) -0.0046(16)
O2W 0.081(2) 0.078(2) 0.0605(18) -0.0080(18) 0.0326(16) 0.0017(16)
C1 0.066(3) 0.063(3) 0.060(3) 0.005(2) 0.028(2) 0.010(2)
C2 0.067(3) 0.086(3) 0.063(3) 0.019(3) 0.021(2) 0.034(3)
C3 0.060(3) 0.102(4) 0.047(3) 0.004(3) 0.013(2) 0.025(3)
C4 0.050(2) 0.088(3) 0.034(2) -0.009(2) 0.0128(18) 0.005(2)
C5 0.059(3) 0.122(5) 0.036(2) -0.015(3) 0.016(2) -0.002(3)
C6 0.065(3) 0.101(4) 0.047(3) -0.021(3) 0.023(2) -0.021(3)
C7 0.051(2) 0.073(3) 0.049(2) -0.014(2) 0.026(2) -0.015(2)
C8 0.070(3) 0.075(3) 0.068(3) -0.012(3) 0.036(3) -0.024(3)
C9 0.083(4) 0.052(3) 0.082(3) 0.005(2) 0.039(3) -0.015(2)
C10 0.067(3) 0.060(3) 0.055(2) 0.007(2) 0.025(2) 0.006(2)
C11 0.043(2) 0.059(2) 0.041(2) -0.0093(19) 0.0192(17) -0.0052(19)
C12 0.043(2) 0.066(3) 0.040(2) -0.0066(19) 0.0198(17) 0.0043(19)
C13 0.078(4) 0.085(4) 0.082(4) -0.004(3) 0.034(3) -0.012(3)
C14 0.071(4) 0.097(4) 0.085(4) -0.003(3) 0.021(3) 0.007(3)
C15 0.072(4) 0.121(5) 0.055(3) -0.026(3) 0.016(3) 0.001(3)
C16 0.063(3) 0.094(4) 0.051(3) -0.029(3) 0.023(2) -0.013(3)
C17 0.097(4) 0.121(5) 0.052(3) -0.044(4) 0.039(3) -0.038(3)
C18 0.104(5) 0.097(4) 0.087(4) -0.040(4) 0.056(4) -0.043(4)
C19 0.077(3) 0.075(3) 0.079(3) -0.030(3) 0.044(3) -0.026(3)
C20 0.102(5) 0.071(4) 0.128(6) -0.022(3) 0.062(4) -0.025(4)
C21 0.113(5) 0.067(4) 0.129(6) -0.009(3) 0.046(4) -0.001(4)
C22 0.111(5) 0.094(4) 0.084(4) -0.016(4) 0.029(4) 0.000(4)
C23 0.065(3) 0.073(3) 0.059(3) -0.026(2) 0.031(2) -0.022(2)
C24 0.059(3) 0.070(3) 0.050(2) -0.019(2) 0.026(2) -0.013(2)
C31 0.053(2) 0.039(2) 0.057(2) 0.0001(18) 0.026(2) -0.0008(18)
C32 0.061(3) 0.043(2) 0.070(3) 0.003(2) 0.026(2) 0.008(2)
C33 0.077(3) 0.041(2) 0.069(3) -0.003(2) 0.016(2) -0.009(2)
C34 0.080(3) 0.036(2) 0.067(3) 0.006(2) 0.026(2) -0.005(2)
C35 0.067(3) 0.038(2) 0.061(3) 0.005(2) 0.028(2) 0.000(2)
C36 0.062(3) 0.041(2) 0.051(2) -0.0018(19) 0.024(2) -0.0014(18)
C37 0.061(3) 0.048(2) 0.064(3) 0.004(2) 0.036(2) 0.003(2)

loop_
_atom_type_symbol
_atom_type_description
_atom_type_scat_dispersion_real
_atom_type_scat_dispersion_imag
_atom_type_scat_source
C C 0.0033 0.0016 'International Tables Vol C Tables 4.2.6.8 and 6.1.1.4'
H H 0.0000 0.0000 'International Tables Vol C Tables 4.2.6.8 and 6.1.1.4'
N N 0.0061 0.0033 'International Tables Vol C Tables 4.2.6.8 and 6.1.1.4'
O O 0.0106 0.0060 'International Tables Vol C Tables 4.2.6.8 and 6.1.1.4'
Sr Sr -1.5307 3.2498 'International Tables Vol C Tables 4.2.6.8 and 6.1.1.4'

loop_
_geom_angle_atom_site_label_1
_geom_angle_atom_site_label_2
_geom_angle_atom_site_label_3
_geom_angle_site_symmetry_1
_geom_angle_site_symmetry_3
_geom_angle
O3 Sr O3 2_655 . 74.49(14)
O3 Sr O1 2_655 2_655 77.39(9)
O3 Sr O1 . 2_655 136.04(9)
O3 Sr O1 2_655 . 136.04(9)
O3 Sr O1 . . 77.39(9)
O1 Sr O1 2_655 . 143.27(12)
O3 Sr N2 2_655 . 106.36(10)
O3 Sr N2 . . 146.95(10)
O1 Sr N2 2_655 . 73.68(9)
O1 Sr N2 . . 80.66(9)
O3 Sr N2 2_655 2_655 146.95(10)
O3 Sr N2 . 2_655 106.36(10)
O1 Sr N2 2_655 2_655 80.66(9)
O1 Sr N2 . 2_655 73.68(9)
N2 Sr N2 . 2_655 90.60(13)
O3 Sr N1 2_655 2_655 89.57(10)
O3 Sr N1 . 2_655 73.19(10)
O1 Sr N1 2_655 2_655 73.51(9)
O1 Sr N1 . 2_655 113.66(9)
N2 Sr N1 . 2_655 139.07(10)
N2 Sr N1 2_655 2_655 60.44(9)
O3 Sr N1 2_655 . 73.19(10)
O3 Sr N1 . . 89.57(10)
O1 Sr N1 2_655 . 113.66(9)
O1 Sr N1 . . 73.51(9)
N2 Sr N1 . . 60.44(9)
N2 Sr N1 2_655 . 139.07(10)
N1 Sr N1 2_655 . 158.52(14)
C1 N1 C12 . . 117.6(3)
C1 N1 Sr . . 121.6(3)
C12 N1 Sr . . 120.7(2)
C10 N2 C11 . . 117.0(3)
C10 N2 Sr . . 121.0(3)
C11 N2 Sr . . 121.6(2)
C22 N3 C23 . . 116.6(5)
C13 N4 C24 . . 117.6(4)
Sr O1 H1A . . 144.6
Sr O1 H1B . . 109.7
H1A O1 H1B . . 100.9
C37 O3 Sr . . 131.2(3)
C32 O4 H4A . . 106.9
C35 O5 H5A . . 117.5
H1C O1W H1D . . 109.7
H2C O2W H2D . . 102.6
N1 C1 C2 . . 123.7(5)
N1 C1 H1 . . 118.2
C2 C1 H1 . . 118.2
C3 C2 C1 . . 119.1(5)
C3 C2 H2 . . 120.4
C1 C2 H2 . . 120.4
C2 C3 C4 . . 119.9(4)
C2 C3 H3 . . 120.1
C4 C3 H3 . . 120.1
C3 C4 C5 . . 123.1(4)
C3 C4 C12 . . 117.6(4)
C5 C4 C12 . . 119.4(4)
C6 C5 C4 . . 121.7(4)
C6 C5 H5 . . 119.1
C4 C5 H5 . . 119.1
C5 C6 C7 . . 121.3(4)
C5 C6 H6 . . 119.3
C7 C6 H6 . . 119.3
C8 C7 C11 . . 117.2(4)
C8 C7 C6 . . 123.3(4)
C11 C7 C6 . . 119.4(4)
C9 C8 C7 . . 120.3(4)
C9 C8 H8 . . 119.8
C7 C8 H8 . . 119.8
C8 C9 C10 . . 119.0(4)
C8 C9 H9 . . 120.5
C10 C9 H9 . . 120.5
N2 C10 C9 . . 123.7(4)
N2 C10 H10 . . 118.2
C9 C10 H10 . . 118.2
N2 C11 C7 . . 122.7(4)
N2 C11 C12 . . 118.1(3)
C7 C11 C12 . . 119.2(4)
N1 C12 C4 . . 122.2(4)
N1 C12 C11 . . 118.8(3)
C4 C12 C11 . . 119.0(4)
N4 C13 C14 . . 124.5(5)
N4 C13 H13 . . 117.7
C14 C13 H13 . . 117.7
C15 C14 C13 . . 117.9(6)
C15 C14 H14 . . 121.1
C13 C14 H14 . . 121.1
C14 C15 C16 . . 120.5(5)
C14 C15 H15 . . 119.8
C16 C15 H15 . . 119.8
C15 C16 C24 . . 117.4(5)
C15 C16 C17 . . 123.5(5)
C24 C16 C17 . . 119.1(5)
C18 C17 C16 . . 121.7(5)
C18 C17 H17 . . 119.1
C16 C17 H17 . . 119.1
C17 C18 C19 . . 121.0(5)
C17 C18 H18 . . 119.5
C19 C18 H18 . . 119.5
C20 C19 C23 . . 118.1(5)
C20 C19 C18 . . 122.5(6)
C23 C19 C18 . . 119.4(5)
C21 C20 C19 . . 120.1(6)
C21 C20 H20 . . 120.0
C19 C20 H20 . . 120.0
C20 C21 C22 . . 118.3(6)
C20 C21 H21 . . 120.9
C22 C21 H21 . . 120.9
N3 C22 C21 . . 125.1(6)
N3 C22 H22 . . 117.4
C21 C22 H22 . . 117.4
N3 C23 C19 . . 121.7(5)
N3 C23 C24 . . 118.9(4)
C19 C23 C24 . . 119.4(4)
N4 C24 C16 . . 122.1(5)
N4 C24 C23 . . 118.7(4)
C16 C24 C23 . . 119.3(4)
C36 C31 C32 . . 118.5(4)
C36 C31 C37 . . 119.6(4)
C32 C31 C37 . . 121.8(4)
O4 C32 C33 . . 118.2(4)
O4 C32 C31 . . 122.4(4)
C33 C32 C31 . . 119.3(4)
C34 C33 C32 . . 120.5(4)
C34 C33 H33 . . 119.7
C32 C33 H33 . . 119.7
C33 C34 C35 . . 120.6(4)
C33 C34 H34 . . 119.7
C35 C34 H34 . . 119.7
O5 C35 C36 . . 117.7(4)
O5 C35 C34 . . 123.7(4)
C36 C35 C34 . . 118.6(4)
C35 C36 C31 . . 122.5(4)
C35 C36 H36 . . 118.8
C31 C36 H36 . . 118.8
O2 C37 O3 . . 123.3(4)
O2 C37 C31 . . 119.2(4)
O3 C37 C31 . . 117.5(4)

loop_
_geom_bond_atom_site_label_1
_geom_bond_atom_site_label_2
_geom_bond_site_symmetry_2
_geom_bond_distance
_geom_bond_publ_flag
Sr O1 2_655 2.582(3) ?
Sr O1 . 2.582(3) y
Sr O3 2_655 2.563(3) ?
Sr O3 . 2.563(3) y
Sr N1 2_655 2.731(3) ?
Sr N1 . 2.731(3) y
Sr N2 . 2.710(3) y
Sr N2 2_655 2.710(3) ?
N1 C1 . 1.326(5) ?
N1 C12 . 1.356(5) ?
N2 C10 . 1.326(5) ?
N2 C11 . 1.362(5) ?
N3 C22 . 1.326(7) ?
N3 C23 . 1.358(6) ?
N4 C13 . 1.312(6) ?
N4 C24 . 1.357(5) ?
O1 H1A . 0.9525 ?
O1 H1B . 0.9053 ?
O2 C37 . 1.249(5) ?
O3 C37 . 1.266(5) ?
O4 C32 . 1.359(5) ?
O4 H4A . 0.8926 ?
O5 C35 . 1.369(5) ?
O5 H5A . 0.8253 ?
O1W H1C . 0.9103 ?
O1W H1D . 0.8881 ?
O2W H2C . 0.8938 ?
O2W H2D . 0.8852 ?
C1 C2 . 1.400(6) ?
C1 H1 . 0.9300 ?
C2 C3 . 1.352(7) ?
C2 H2 . 0.9300 ?
C3 C4 . 1.397(6) ?
C3 H3 . 0.9300 ?
C4 C5 . 1.420(7) ?
C4 C12 . 1.423(5) ?
C5 C6 . 1.333(7) ?
C5 H5 . 0.9300 ?
C6 C7 . 1.430(6) ?
C6 H6 . 0.9300 ?
C7 C8 . 1.389(6) ?
C7 C11 . 1.414(5) ?
C8 C9 . 1.348(6) ?
C8 H8 . 0.9300 ?
C9 C10 . 1.397(6) ?
C9 H9 . 0.9300 ?
C10 H10 . 0.9300 ?
C11 C12 . 1.444(6) ?
C13 C14 . 1.395(7) ?
C13 H13 . 0.9300 ?
C14 C15 . 1.355(8) ?
C14 H14 . 0.9300 ?
C15 C16 . 1.396(8) ?
C15 H15 . 0.9300 ?
C16 C24 . 1.409(6) ?
C16 C17 . 1.433(7) ?
C17 C18 . 1.334(8) ?
C17 H17 . 0.9300 ?
C18 C19 . 1.425(7) ?
C18 H18 . 0.9300 ?
C19 C20 . 1.398(8) ?
C19 C23 . 1.414(6) ?
C20 C21 . 1.338(8) ?
C20 H20 . 0.9300 ?
C21 C22 . 1.389(8) ?
C21 H21 . 0.9300 ?
C22 H22 . 0.9300 ?
C23 C24 . 1.440(6) ?
C31 C36 . 1.386(5) ?
C31 C32 . 1.400(6) ?
C31 C37 . 1.499(5) ?
C32 C33 . 1.398(6) ?
C33 C34 . 1.378(6) ?
C33 H33 . 0.9300 ?
C34 C35 . 1.386(6) ?
C34 H34 . 0.9300 ?
C35 C36 . 1.375(5) ?
C36 H36 . 0.9300 ?

loop_
_geom_hbond_atom_site_label_D
_geom_hbond_atom_site_label_H
_geom_hbond_atom_site_label_A
_geom_hbond_site_symmetry_A
_geom_hbond_distance_DH
_geom_hbond_distance_HA
_geom_hbond_distance_DA
_geom_hbond_angle_DHA
_geom_hbond_publ_flag
O1 H1A N4 . 0.95 2.20 2.959(5) 136 y
O1 H1B O2 . 0.91 1.94 2.759(4) 150 y
O4 H4A O3 . 0.89 1.83 2.589(4) 141 y
O5 H5A O1W 4_645 0.82 1.79 2.589(4) 163 y
O1W H1C O2W 4_645 0.91 1.87 2.729(4) 155 y
O1W H1D O2 . 0.89 1.94 2.699(5) 143 y
O2W H2C N3 . 0.90 2.09 2.950(6) 160 y
O2W H2D O5 4_655 0.88 2.31 2.961(4) 131 y

loop_
_geom_torsion_atom_site_label_1
_geom_torsion_atom_site_label_2
_geom_torsion_atom_site_label_3
_geom_torsion_atom_site_label_4
_geom_torsion_site_symmetry_1
_geom_torsion
O3 Sr N1 C1 2_655 60.6(3)
O3 Sr N1 C1 . -13.3(3)
O1 Sr N1 C1 2_655 128.2(3)
O1 Sr N1 C1 . -90.2(3)
N2 Sr N1 C1 . -178.7(4)
N2 Sr N1 C1 2_655 -128.2(3)
N1 Sr N1 C1 2_655 22.7(3)
O3 Sr N1 C12 2_655 -116.0(3)
O3 Sr N1 C12 . 170.1(3)
O1 Sr N1 C12 2_655 -48.4(3)
O1 Sr N1 C12 . 93.1(3)
N2 Sr N1 C12 . 4.6(3)
N2 Sr N1 C12 2_655 55.2(3)
N1 Sr N1 C12 2_655 -153.9(3)
O3 Sr N2 C10 2_655 -118.8(3)
O3 Sr N2 C10 . 154.7(3)
O1 Sr N2 C10 2_655 -47.6(3)
O1 Sr N2 C10 . 105.8(3)
N2 Sr N2 C10 2_655 32.5(3)
N1 Sr N2 C10 2_655 -9.7(4)
N1 Sr N2 C10 . -177.9(3)
O3 Sr N2 C11 2_655 54.2(3)
O3 Sr N2 C11 . -32.4(4)
O1 Sr N2 C11 2_655 125.3(3)
O1 Sr N2 C11 . -81.2(3)
N2 Sr N2 C11 2_655 -154.6(3)
N1 Sr N2 C11 2_655 163.2(3)
N1 Sr N2 C11 . -5.0(3)
O3 Sr O3 C37 2_655 -115.4(4)
O1 Sr O3 C37 2_655 -167.6(3)
O1 Sr O3 C37 . 30.4(4)
N2 Sr O3 C37 . -19.2(5)
N2 Sr O3 C37 2_655 99.0(4)
N1 Sr O3 C37 2_655 150.2(4)
N1 Sr O3 C37 . -42.8(4)
C12 N1 C1 C2 . 0.0(6)
Sr N1 C1 C2 . -176.7(3)
N1 C1 C2 C3 . 1.3(7)
C1 C2 C3 C4 . -1.2(7)
C2 C3 C4 C5 . 179.1(5)
C2 C3 C4 C12 . -0.1(7)
C3 C4 C5 C6 . -179.9(5)
C12 C4 C5 C6 . -0.8(7)
C4 C5 C6 C7 . -1.0(7)
C5 C6 C7 C8 . -179.6(5)
C5 C6 C7 C11 . 1.7(7)
C11 C7 C8 C9 . 0.6(7)
C6 C7 C8 C9 . -178.2(4)
C7 C8 C9 C10 . 0.1(7)
C11 N2 C10 C9 . 1.4(6)
Sr N2 C10 C9 . 174.6(4)
C8 C9 C10 N2 . -1.2(7)
C10 N2 C11 C7 . -0.6(6)
Sr N2 C11 C7 . -173.8(3)
C10 N2 C11 C12 . 178.4(4)
Sr N2 C11 C12 . 5.2(5)
C8 C7 C11 N2 . -0.4(6)
C6 C7 C11 N2 . 178.4(4)
C8 C7 C11 C12 . -179.3(4)
C6 C7 C11 C12 . -0.5(6)
C1 N1 C12 C4 . -1.4(6)
Sr N1 C12 C4 . 175.4(3)
C1 N1 C12 C11 . 179.0(4)
Sr N1 C12 C11 . -4.2(5)
C3 C4 C12 N1 . 1.4(6)
C5 C4 C12 N1 . -177.8(4)
C3 C4 C12 C11 . -178.9(4)
C5 C4 C12 C11 . 1.9(6)
N2 C11 C12 N1 . -0.6(5)
C7 C11 C12 N1 . 178.4(4)
N2 C11 C12 C4 . 179.8(3)
C7 C11 C12 C4 . -1.2(6)
C24 N4 C13 C14 . 0.2(8)
N4 C13 C14 C15 . 1.1(9)
C13 C14 C15 C16 . -0.9(8)
C14 C15 C16 C24 . -0.4(7)
C14 C15 C16 C17 . 178.7(5)
C15 C16 C17 C18 . -178.9(5)
C24 C16 C17 C18 . 0.2(8)
C16 C17 C18 C19 . -1.8(9)
C17 C18 C19 C20 . -178.6(5)
C17 C18 C19 C23 . 0.5(8)
C23 C19 C20 C21 . -2.0(8)
C18 C19 C20 C21 . 177.1(5)
C19 C20 C21 C22 . -0.5(9)
C23 N3 C22 C21 . -0.7(9)
C20 C21 C22 N3 . 2.0(10)
C22 N3 C23 C19 . -2.0(7)
C22 N3 C23 C24 . 179.9(5)
C20 C19 C23 N3 . 3.4(7)
C18 C19 C23 N3 . -175.7(4)
C20 C19 C23 C24 . -178.6(4)
C18 C19 C23 C24 . 2.3(7)
C13 N4 C24 C16 . -1.7(7)
C13 N4 C24 C23 . 178.3(4)
C15 C16 C24 N4 . 1.8(7)
C17 C16 C24 N4 . -177.3(4)
C15 C16 C24 C23 . -178.2(4)
C17 C16 C24 C23 . 2.6(6)
N3 C23 C24 N4 . -5.8(6)
C19 C23 C24 N4 . 176.1(4)
N3 C23 C24 C16 . 174.3(4)
C19 C23 C24 C16 . -3.8(6)
C36 C31 C32 O4 . -179.6(4)
C37 C31 C32 O4 . -2.8(6)
C36 C31 C32 C33 . -1.9(6)
C37 C31 C32 C33 . 174.9(4)
O4 C32 C33 C34 . 179.0(4)
C31 C32 C33 C34 . 1.2(7)
C32 C33 C34 C35 . -0.6(7)
C33 C34 C35 O5 . -178.4(4)
C33 C34 C35 C36 . 0.7(7)
O5 C35 C36 C31 . 177.7(4)
C34 C35 C36 C31 . -1.5(6)
C32 C31 C36 C35 . 2.1(6)
C37 C31 C36 C35 . -174.8(4)
Sr O3 C37 O2 . -6.3(6)
Sr O3 C37 C31 . 174.3(2)
C36 C31 C37 O2 . 6.0(6)
C32 C31 C37 O2 . -170.8(4)
C36 C31 C37 O3 . -174.6(4)
C32 C31 C37 O3 . 8.6(6)
